data_2014650
loop_
_publ_author_name
'Bian, Guo-Qing'
'Kuroda-Sowa, Takayoshi'
'Sugimoto, Sayuri'
'Maekawa, Masahiko'
'Munakata, Megumu'

_publ_section_title <i>catena</i>-Poly[[chlorodipyridinemanganese(II)]-\m~3~-6-oxo-1,6-dihydropyridine-2-carboxylato]
_journal_issue 3
_journal_name_full 'Acta Crystallographica Section C'
_journal_page_first m144
_journal_page_last m146
_journal_paper_doi 10.1107/S0108270105002684
_journal_volume 61
_journal_year 2005
_chemical_formula_iupac '[Mn (C6 H4 N O3) Cl (C6 H5 N)2]'
_chemical_formula_moiety 'C16 H14 Cl Mn N3 O3'
_chemical_formula_sum 'C16 H14 Cl Mn N3 O3'
_chemical_formula_weight 386.70
_chemical_name_systematic
;
catena-Poly[[chlorodipyridinemanganese(II)]-\m~3~-6-oxo-1,6-dihydropyridine-
2-carboxylato]
;
_space_group_IT_number 14
_symmetry_cell_setting monoclinic
_symmetry_space_group_name_Hall '-P 2ybc'
_symmetry_space_group_name_H-M 'P 1 21/c 1'
_cell_angle_alpha 90
_cell_angle_beta 102.252(5)
_cell_angle_gamma 90
_cell_formula_units_Z 4
_cell_length_a 9.9034(10)
_cell_length_b 10.9374(9)
_cell_length_c 16.408(2)
_cell_measurement_reflns_used 5361
_cell_measurement_temperature 150.2
_cell_measurement_theta_max 27.5
_cell_measurement_theta_min 3.2
_cell_volume 1736.8(3)
_computing_cell_refinement CrystalClear
_computing_data_collection 'CrystalClear (Rigaku, 2001)'
_computing_data_reduction 'TEXSAN (Molecular Structure Corporation & Rigaku, 2000)'
_computing_molecular_graphics 'ORTEPII (Johnson, 1976) and MERCURY (Bruno et al., 2002) Please check'
_computing_publication_material TEXSAN
_computing_structure_refinement 'SHELXL97 (Sheldrick, 1997)'
_computing_structure_solution 'SHELXS97 (Sheldrick, 1997)'
_diffrn_detector_area_resol_mean 14.62
_diffrn_measured_fraction_theta_full 1.00
_diffrn_measured_fraction_theta_max 1.00
_diffrn_measurement_device_type 'Rigaku/MSC Mercury CCD area-detector'
_diffrn_measurement_method \w
_diffrn_radiation_type 'Mo K\a'
_diffrn_radiation_wavelength 0.7107
_diffrn_reflns_av_R_equivalents 0.023
_diffrn_reflns_limit_h_max 12
_diffrn_reflns_limit_h_min -12
_diffrn_reflns_limit_k_max 14
_diffrn_reflns_limit_k_min -13
_diffrn_reflns_limit_l_max 19
_diffrn_reflns_limit_l_min -21
_diffrn_reflns_number 13156
_diffrn_reflns_theta_full 27.48
_diffrn_reflns_theta_max 27.48
_exptl_absorpt_coefficient_mu 0.932
_exptl_absorpt_correction_T_max 0.911
_exptl_absorpt_correction_T_min 0.823
_exptl_absorpt_correction_type multi-scan
_exptl_absorpt_process_details '(REQAB; Jacobson, 1998)'
_exptl_crystal_colour colourless
_exptl_crystal_density_diffrn 1.479
_exptl_crystal_density_meas ?
_exptl_crystal_density_method 'not measured'
_exptl_crystal_description prism
_exptl_crystal_F_000 788.0
_exptl_crystal_size_max 0.200
_exptl_crystal_size_mid 0.100
_exptl_crystal_size_min 0.100
_refine_diff_density_max 0.33
_refine_diff_density_min -0.23
_refine_ls_extinction_coef 0.0000
_refine_ls_extinction_expression Fc^*^=kFc[1+0.001xFc^2^\l^3^/sin(2\q)]^-1/4^
_refine_ls_extinction_method 'SHELXL97 (Sheldrick, 1997)'
_refine_ls_goodness_of_fit_ref 1.096
_refine_ls_hydrogen_treatment constr
_refine_ls_number_parameters 217
_refine_ls_number_reflns 3530
_refine_ls_R_factor_gt 0.0300
_refine_ls_shift/su_max 0.0000
_refine_ls_structure_factor_coef Fsqd
_refine_ls_weighting_details 'w = 1/[\s^2^(Fo^2^) + (0.0218P)^2^+0.9672P] where P=(Fo^2^+2Fc^2^)/3'
_refine_ls_weighting_scheme calc
_refine_ls_wR_factor_ref 0.0619
_reflns_number_gt 3530
_reflns_number_total 3925
_reflns_threshold_expression I>2\s(I)
_cod_data_source_file fg1797.cif
_cod_data_source_block I
_cod_depositor_comments
;
The following automatic conversions were performed:

'_exptl_crystal_density_meas' value 'not measured' was changed to '?'
- the value is perceived as not measured.

Automatic conversion script
Id: cif_fix_values 3008 2015-01-20 13:52:24Z robertas 
;
_cod_original_cell_volume 1736.7(3)
_cod_original_sg_symbol_H-M 'P 21/c'
_cod_database_code 2014650
_cod_database_fobs_code 2014650

loop_
_symmetry_equiv_pos_as_xyz
x,y,z
-x,1/2+y,1/2-z
-x,-y,-z
x,1/2-y,1/2+z

loop_
_atom_site_label
_atom_site_fract_x
_atom_site_fract_y
_atom_site_fract_z
_atom_site_U_iso_or_equiv
_atom_site_adp_type
_atom_site_calc_flag
_atom_site_refinement_flags
_atom_site_occupancy
_atom_site_disorder_assembly
_atom_site_disorder_group
_atom_site_type_symbol
Mn1 0.69299(2) 0.15917(2) 0.023240(10) 0.01218(7) Uani d . 1.00 . . Mn
Cl1 0.77101(4) 0.34465(3) 0.10361(2) 0.01978(9) Uani d . 1.00 . . Cl
O1 0.48792(10) 0.18038(9) 0.04645(7) 0.0173(2) Uani d . 1.00 . . O
O2 0.36522(10) 0.00894(9) 0.05040(6) 0.0157(2) Uani d . 1.00 . . O
O3 -0.10940(10) 0.12216(9) -0.01573(7) 0.0178(2) Uani d . 1.00 . . O
N1 0.12458(12) 0.13502(10) 0.01106(8) 0.0137(2) Uani d . 1.00 . . N
N2 0.61953(13) 0.26612(12) -0.09599(8) 0.0167(3) Uani d . 1.00 . . N
N3 0.77430(13) 0.03583(12) 0.13481(8) 0.0183(3) Uani d . 1.00 . . N
C1 -0.00259(15) 0.18776(13) -0.01270(9) 0.0152(3) Uani d . 1.00 . . C
C2 -0.00461(16) 0.31430(14) -0.03299(11) 0.0211(3) Uani d . 1.00 . . C
C3 0.11562(17) 0.37752(14) -0.02642(12) 0.0252(4) Uani d . 1.00 . . C
C4 0.24421(16) 0.31832(14) 0.00044(11) 0.0216(3) Uani d . 1.00 . . C
C5 0.24649(15) 0.19677(13) 0.01734(9) 0.0147(3) Uani d . 1.00 . . C
C6 0.37773(14) 0.12171(13) 0.03997(9) 0.0135(3) Uani d . 1.00 . . C
C7 0.54786(17) 0.36959(14) -0.09311(10) 0.0202(3) Uani d . 1.00 . . C
C8 0.48926(18) 0.43673(15) -0.16341(11) 0.0260(4) Uani d . 1.00 . . C
C9 0.50764(19) 0.39582(16) -0.24014(10) 0.0278(4) Uani d . 1.00 . . C
C10 0.58356(19) 0.29058(16) -0.24416(10) 0.0265(4) Uani d . 1.00 . . C
C11 0.63741(17) 0.22879(14) -0.17102(10) 0.0209(3) Uani d . 1.00 . . C
C12 0.70418(17) -0.05803(15) 0.15701(10) 0.0226(3) Uani d . 1.00 . . C
C13 0.7566(3) -0.13315(18) 0.22421(13) 0.0380(5) Uani d . 1.00 . . C
C14 0.8872(3) -0.1099(2) 0.27066(13) 0.0446(5) Uani d . 1.00 . . C
C15 0.9611(2) -0.0135(2) 0.24830(13) 0.0413(5) Uani d . 1.00 . . C
C16 0.90128(18) 0.05706(17) 0.18069(11) 0.0302(4) Uani d . 1.00 . . C
H1 0.1282 0.0610 0.0224 0.0164 Uiso calc . 1.00 . . H
H2 -0.0905 0.3550 -0.0512 0.0253 Uiso calc . 1.00 . . H
H3 0.1131 0.4620 -0.0400 0.0303 Uiso calc . 1.00 . . H
H4 0.3280 0.3630 0.0066 0.0259 Uiso calc . 1.00 . . H
H7 0.5367 0.3983 -0.0403 0.0242 Uiso calc . 1.00 . . H
H8 0.4379 0.5089 -0.1590 0.0312 Uiso calc . 1.00 . . H
H9 0.4685 0.4395 -0.2896 0.0333 Uiso calc . 1.00 . . H
H10 0.5983 0.2614 -0.2961 0.0318 Uiso calc . 1.00 . . H
H11 0.6895 0.1566 -0.1739 0.0251 Uiso calc . 1.00 . . H
H12 0.6140 -0.0742 0.1252 0.0271 Uiso calc . 1.00 . . H
H13 0.7036 -0.1994 0.2380 0.0455 Uiso calc . 1.00 . . H
H14 0.9255 -0.1596 0.3173 0.0535 Uiso calc . 1.00 . . H
H15 1.0517 0.0041 0.2789 0.0496 Uiso calc . 1.00 . . H
H16 0.9524 0.1239 0.1658 0.0362 Uiso calc . 1.00 . . H

loop_
_atom_site_aniso_label
_atom_site_aniso_U_11
_atom_site_aniso_U_22
_atom_site_aniso_U_33
_atom_site_aniso_U_12
_atom_site_aniso_U_13
_atom_site_aniso_U_23
Mn1 0.00876(11) 0.01180(11) 0.01539(11) -0.00045(8) 0.00124(8) 0.00075(8)
Cl1 0.01956(18) 0.01620(18) 0.02256(19) -0.00576(14) 0.00220(10) -0.00310(10)
O1 0.0097(5) 0.0183(5) 0.0241(6) -0.0036(4) 0.0039(4) -0.0035(5)
O2 0.0134(5) 0.0137(6) 0.0190(6) -0.0008(4) 0.0014(4) -0.0008(4)
O3 0.0094(5) 0.0124(5) 0.0322(7) -0.0006(4) 0.0059(5) 0.0014(5)
N1 0.0113(6) 0.0087(6) 0.0216(7) -0.0007(5) 0.0047(5) 0.0012(5)
N2 0.0165(6) 0.0169(7) 0.0173(7) 0.0010(5) 0.0049(5) 0.0025(5)
N3 0.0169(7) 0.0169(7) 0.0194(7) 0.0013(6) -0.0001(5) 0.0014(5)
C1 0.0111(7) 0.0139(8) 0.0216(8) 0.0002(6) 0.0056(6) 0.0000(6)
C2 0.0139(8) 0.0147(8) 0.0359(10) 0.0030(6) 0.0078(7) 0.0048(7)
C3 0.0218(8) 0.0110(8) 0.0457(11) -0.0001(7) 0.0135(8) 0.0036(7)
C4 0.0142(7) 0.0153(8) 0.0371(10) -0.0044(6) 0.0097(7) -0.0018(7)
C5 0.0106(7) 0.0153(7) 0.0190(8) -0.0020(6) 0.0048(6) -0.0032(6)
C6 0.0118(7) 0.0161(8) 0.0127(7) -0.0011(6) 0.0031(6) -0.0030(6)
C7 0.0224(8) 0.0201(8) 0.0199(8) 0.0037(7) 0.0085(7) 0.0012(6)
C8 0.0277(9) 0.0214(9) 0.0292(9) 0.0084(7) 0.0069(8) 0.0072(7)
C9 0.0318(10) 0.0292(10) 0.0213(9) 0.0018(8) 0.0032(7) 0.0102(7)
C10 0.0363(10) 0.0274(9) 0.0175(8) -0.0018(8) 0.0095(7) 0.0012(7)
C11 0.0234(8) 0.0192(8) 0.0220(8) 0.0020(7) 0.0088(7) -0.0006(7)
C12 0.0210(8) 0.0223(9) 0.0237(9) -0.0009(7) 0.0033(7) 0.0012(7)
C13 0.0402(11) 0.0305(11) 0.0405(12) -0.0042(9) 0.0025(9) 0.0165(9)
C14 0.0430(12) 0.0426(12) 0.0409(12) 0.0051(10) -0.0077(10) 0.0233(10)
C15 0.0291(10) 0.0433(12) 0.0416(11) -0.0020(9) -0.0147(9) 0.0139(10)
C16 0.0232(9) 0.0302(10) 0.0321(10) -0.0059(8) -0.0055(8) 0.0073(8)

loop_
_atom_type_symbol
_atom_type_description
_atom_type_scat_dispersion_real
_atom_type_scat_dispersion_imag
_atom_type_scat_source
C C 0.003 0.002
;International Tables for Crystallography
(1992, Vol. C, Tables 4.2.6.8 and 6.1.1.4)
;
H H 0.000 0.000
;International Tables for Crystallography
(1992, Vol. C, Table 6.1.1.4)
;
N N 0.006 0.003
;International Tables for Crystallography
(1992, Vol. C, Tables 4.2.6.8 and 6.1.1.4)
;
O O 0.011 0.006
;International Tables for Crystallography
(1992, Vol. C, Tables 4.2.6.8 and 6.1.1.4)
;
Mn Mn 0.337 0.728
;International Tables for Crystallography
(1992, Vol. C, Tables 4.2.6.8 and 6.1.1.4)
;
Cl Cl 0.148 0.159
;International Tables for Crystallography
(1992, Vol. C, Tables 4.2.6.8 and 6.1.1.4)
;

loop_
_geom_angle_atom_site_label_1
_geom_angle_atom_site_label_2
_geom_angle_atom_site_label_3
_geom_angle_site_symmetry_1
_geom_angle_site_symmetry_3
_geom_angle
_geom_angle_publ_flag
Cl1 Mn1 O1 . . 90.98(3) no
Cl1 Mn1 O2 . 3_655 176.73(4) yes
Cl1 Mn1 O3 . 1_655 96.27(3) no
Cl1 Mn1 N2 . . 92.52(4) no
Cl1 Mn1 N3 . . 92.32(4) no
O1 Mn1 O2 . 3_655 92.29(4) no
O1 Mn1 O3 . 1_655 172.14(4) yes
O1 Mn1 N2 . . 87.42(5) no
O1 Mn1 N3 . . 96.16(5) no
O2 Mn1 O3 3_655 1_655 80.47(4) no
O2 Mn1 N2 3_655 . 87.63(5) no
O2 Mn1 N3 3_655 . 87.33(5) no
O3 Mn1 N2 1_655 . 89.23(5) no
O3 Mn1 N3 1_655 . 86.60(5) no
N2 Mn1 N3 . . 173.93(5) yes
Mn1 O1 C6 . . 140.09(10) n
Mn1 O2 C6 3_655 . 139.95(10) n
Mn1 O3 C1 1_455 . 131.53(10) n
C1 N1 C5 . . 123.99(12) n
C1 N1 H1 . . 118.0 no
C5 N1 H1 . . 118.0 no
Mn1 N2 C7 . . 118.74(11) n
Mn1 N2 C11 . . 123.66(11) n
C7 N2 C11 . . 117.51(14) n
Mn1 N3 C12 . . 124.04(10) n
Mn1 N3 C16 . . 118.53(12) n
C12 N3 C16 . . 117.43(14) n
O3 C1 N1 . . 118.86(13) n
O3 C1 C2 . . 124.75(14) n
N1 C1 C2 . . 116.38(14) no
C1 C2 C3 . . 120.47(14) no
C1 C2 H2 . . 119.8 no
C3 C2 H2 . . 119.8 no
C2 C3 C4 . . 120.48(15) no
C2 C3 H3 . . 119.8 no
C4 C3 H3 . . 119.8 no
C3 C4 C5 . . 119.17(15) no
C3 C4 H4 . . 120.4 no
C5 C4 H4 . . 120.4 no
N1 C5 C4 . . 119.47(14) n
N1 C5 C6 . . 116.64(12) n
C4 C5 C6 . . 123.84(14) n
O1 C6 O2 . . 127.03(13) n
O1 C6 C5 . . 115.49(13) n
O2 C6 C5 . . 117.48(13) n
N2 C7 C8 . . 123.26(16) n
N2 C7 H7 . . 118.4 no
C8 C7 H7 . . 118.4 no
C7 C8 C9 . . 118.22(16) n
C7 C8 H8 . . 120.9 no
C9 C8 H8 . . 120.9 no
C8 C9 C10 . . 119.33(15) n
C8 C9 H9 . . 120.3 no
C10 C9 H9 . . 120.3 no
C9 C10 C11 . . 118.60(16) n
C9 C10 H10 . . 120.7 no
C11 C10 H10 . . 120.7 no
N2 C11 C10 . . 123.05(16) n
N2 C11 H11 . . 118.5 no
C10 C11 H11 . . 118.5 no
N3 C12 C13 . . 123.06(15) n
N3 C12 H12 . . 118.5 no
C13 C12 H12 . . 118.5 no
C12 C13 C14 . . 118.71(19) n
C12 C13 H13 . . 120.6 no
C14 C13 H13 . . 120.6 no
C13 C14 C15 . . 118.91(19) n
C13 C14 H14 . . 120.5 no
C15 C14 H14 . . 120.5 no
C14 C15 C16 . . 118.74(18) n
C14 C15 H15 . . 120.6 no
C16 C15 H15 . . 120.6 no
N3 C16 C15 . . 123.15(18) n
N3 C16 H16 . . 118.4 no
C15 C16 H16 . . 118.4 no
C3 H3 C2 . . 36.0 no
C3 H3 Cl1 . 3_665 148.7 no
C2 H3 Cl1 . 3_665 160.9 no

loop_
_geom_bond_atom_site_label_1
_geom_bond_atom_site_label_2
_geom_bond_site_symmetry_1
_geom_bond_site_symmetry_2
_geom_bond_distance
_geom_bond_publ_flag
Mn1 Cl1 . . 2.4534(4) yes
Mn1 O1 . . 2.1568(11) yes
Mn1 O2 . 3_655 2.2085(10) yes
Mn1 O3 . 1_655 2.2212(11) yes
Mn1 N2 . . 2.2629(13) yes
Mn1 N3 . . 2.2790(13) yes
O1 C6 . . 1.2509(17) n
O2 C6 . . 1.2550(17) n
O3 C1 . . 1.2704(18) y
N1 C1 . . 1.3647(18) n
N1 C5 . . 1.3681(19) n
N1 H1 . . 0.830 no
N2 C7 . . 1.342(3) n
N2 C11 . . 1.344(3) n
N3 C12 . . 1.333(3) n
N3 C16 . . 1.342(2) n
C1 C2 . . 1.423(3) n
C2 C3 . . 1.361(3) n
C2 H2 . . 0.950 no
C3 C4 . . 1.413(3) n
C3 H3 . . 0.950 no
C4 C5 . . 1.357(3) n
C4 H4 . . 0.950 no
C5 C6 . . 1.515(2) n
C7 C8 . . 1.387(3) n
C7 H7 . . 0.950 no
C8 C9 . . 1.384(3) n
C8 H8 . . 0.950 no
C9 C10 . . 1.384(3) n
C9 H9 . . 0.950 no
C10 C11 . . 1.382(3) n
C10 H10 . . 0.950 no
C11 H11 . . 0.950 no
C12 C13 . . 1.385(3) n
C12 H12 . . 0.950 no
C13 C14 . . 1.378(3) n
C13 H13 . . 0.950 no
C14 C15 . . 1.378(4) n
C14 H14 . . 0.950 no
C15 C16 . . 1.378(3) n
C15 H15 . . 0.950 no
C16 H16 . . 0.950 no

loop_
_geom_contact_atom_site_label_1
_geom_contact_atom_site_label_2
_geom_contact_distance
_geom_contact_site_symmetry_2
Cl1 C15 3.5515(19) 2_755
Cl1 C3 3.5640(17) 3_665
O1 C10 3.3794(19) 4_555
O1 C9 3.564(2) 4_555
O2 O3 2.8612(14) 3_555
O2 C9 3.5817(18) 4_555
O3 N1 2.8188(15) 3_555
O3 N3 3.0866(18) 1_455
O3 N2 3.1495(18) 1_455
O3 C16 3.280(3) 1_455
O3 C11 3.3805(18) 1_455
O3 O3 3.410(2) 3_555
O3 C1 3.5663(17) 3_555
N3 C10 3.565(3) 4_555
C6 C9 3.569(3) 4_555
C9 C12 3.343(3) 4_554

loop_
_geom_hbond_atom_site_label_D
_geom_hbond_atom_site_label_H
_geom_hbond_atom_site_label_A
_geom_hbond_site_symmetry_A
_geom_hbond_distance_DH
_geom_hbond_distance_HA
_geom_hbond_distance_DA
_geom_hbond_angle_DHA
_geom_hbond_publ_flag
N1 H1 O3 3_555 0.83 2.01 2.8188(15) 164 yes
C3 H3 Cl1 3_665 0.95 2.72 3.5640(17) 149 yes
